data_7720665
loop_
_publ_author_name
'Herniman, Julie M.'
'P Keeling, George'
'King, Rhys P.'
'Light, Mark E.'
'Kandathil Sintho, Navya'
'Snowsill, Kate'
'Reid, Gillian'

_publ_section_title
;
 Transition metal complexes with phosphine oxide appended aza-macrocycles
 - effects of ring size and denticity.
;
_journal_issue 13
_journal_name_full 'Dalton transactions (Cambridge, England : 2003)'
_journal_page_first 5266
_journal_page_last 5275
_journal_paper_doi 10.1039/d6dt00255b
_journal_volume 55
_journal_year 2026
_chemical_formula_moiety 'C45 H48 Cu N3 O3 P3, Cu N4 O12'
_chemical_formula_sum 'C45 H48 Cu2 N7 O15 P3'
_chemical_formula_weight 1146.89
_space_group_crystal_system monoclinic
_space_group_IT_number 14
_space_group_name_Hall '-P 2yn'
_space_group_name_H-M_alt 'P 1 21/n 1'
_atom_sites_solution_hydrogens geom
_atom_sites_solution_primary dual
_audit_creation_date 2025-08-05
_audit_creation_method
;
Olex2 1.5
(compiled 2025.07.13 svn.rb7424aed for OlexSys, GUI svn.r7308)
;
_audit_update_record
;
2025-12-15 deposited with the CCDC.	2026-03-02 downloaded from the CCDC.
;
_cell_angle_alpha 90
_cell_angle_beta 96.213(2)
_cell_angle_gamma 90
_cell_formula_units_Z 4
_cell_length_a 12.1326(2)
_cell_length_b 20.3581(3)
_cell_length_c 19.3113(4)
_cell_measurement_reflns_used 14641
_cell_measurement_temperature 100.00(10)
_cell_measurement_theta_max 31.5100
_cell_measurement_theta_min 2.3210
_cell_volume 4741.81(14)
_computing_cell_refinement 'CrysAlisPro 1.171.43.141a (Rigaku OD, 2024)'
_computing_data_collection 'CrysAlisPro 1.171.43.141a (Rigaku OD, 2024)'
_computing_data_reduction 'CrysAlisPro 1.171.43.141a (Rigaku OD, 2024)'
_computing_molecular_graphics 'Olex2 1.5 (Dolomanov et al., 2009)'
_computing_publication_material 'Olex2 1.5 (Dolomanov et al., 2009)'
_computing_structure_refinement 'SHELXL 2018/3 (Sheldrick, 2015)'
_computing_structure_solution 'SHELXT 2018/2 (Sheldrick, 2018)'
_diffrn_ambient_environment N~2~
_diffrn_ambient_temperature 100.00(10)
_diffrn_detector 'Hybrid Pixel Array Detector'
_diffrn_detector_area_resol_mean 10.0000
_diffrn_detector_type HyPix
_diffrn_measured_fraction_theta_full 0.999
_diffrn_measured_fraction_theta_max 0.863
_diffrn_measurement_details
;
List of Runs (angles in degrees, time in seconds):

  # Type    Start    End  Width  t~exp~   \w     \q     \k     \f   Frames
#--------------------------------------------------------------------------
  1  \w      2.00  95.00   0.50   18.30    --   15.30  32.00 -73.00  186
  2  \w    -63.00   6.00   0.50   18.30    --   15.30 -32.00 127.00  138
  3  \w    -63.00 -24.00   0.50   18.30    --   15.30 -19.00   0.00   78
  4  \w     19.00  53.00   0.50   18.30    --   15.30  57.00 -30.00   68
  5  \w      7.00  48.00   0.50   18.30    --   15.30 -99.00  30.00   82
  6  \w     13.00  39.00   0.50   18.30    --   15.30  57.00  60.00   52
;
_diffrn_measurement_device 'four-circle diffractometer'
_diffrn_measurement_device_type 'ROD, Synergy Custom system, HyPix'
_diffrn_measurement_method '\w scans'
_diffrn_orient_matrix_type 'CrysAlisPro convention (1999,Acta A55,543-557)'
_diffrn_orient_matrix_UB_11 0.0181447000
_diffrn_orient_matrix_UB_12 -0.0128874000
_diffrn_orient_matrix_UB_13 -0.0309628000
_diffrn_orient_matrix_UB_21 0.0534258000
_diffrn_orient_matrix_UB_22 -0.0054950000
_diffrn_orient_matrix_UB_23 0.0178360000
_diffrn_orient_matrix_UB_31 -0.0165493000
_diffrn_orient_matrix_UB_32 -0.0318998000
_diffrn_orient_matrix_UB_33 0.0094160000
_diffrn_radiation_monochromator mirror
_diffrn_radiation_probe x-ray
_diffrn_radiation_type 'Mo K\a'
_diffrn_radiation_wavelength 0.71073
_diffrn_reflns_av_R_equivalents 0.0353
_diffrn_reflns_av_unetI/netI 0.0514
_diffrn_reflns_Laue_measured_fraction_full 0.999
_diffrn_reflns_Laue_measured_fraction_max 0.863
_diffrn_reflns_limit_h_max 17
_diffrn_reflns_limit_h_min -12
_diffrn_reflns_limit_k_max 30
_diffrn_reflns_limit_k_min -28
_diffrn_reflns_limit_l_max 26
_diffrn_reflns_limit_l_min -27
_diffrn_reflns_number 42926
_diffrn_reflns_point_group_measured_fraction_full 0.999
_diffrn_reflns_point_group_measured_fraction_max 0.863
_diffrn_reflns_theta_full 25.242
_diffrn_reflns_theta_max 32.570
_diffrn_reflns_theta_min 1.894
_diffrn_source 'Rotating-anode X-ray tube'
_diffrn_source_type 'Rigaku (Mo) X-ray Source'
_exptl_absorpt_coefficient_mu 1.077
_exptl_absorpt_correction_T_max 1.00000
_exptl_absorpt_correction_T_min 0.62291
_exptl_absorpt_correction_type multi-scan
_exptl_absorpt_process_details
;
CrysAlisPro 1.171.43.141a (Rigaku Oxford Diffraction, 2024)
Empirical absorption correction using spherical harmonics,
implemented in SCALE3 ABSPACK scaling algorithm.
;
_exptl_crystal_colour green
_exptl_crystal_colour_primary green
_exptl_crystal_density_diffrn 1.607
_exptl_crystal_description block
_exptl_crystal_F_000 2360
_exptl_crystal_size_max 0.07
_exptl_crystal_size_mid 0.02
_exptl_crystal_size_min 0.02
_refine_diff_density_max 2.357
_refine_diff_density_min -1.950
_refine_diff_density_rms 0.106
_refine_ls_extinction_method none
_refine_ls_goodness_of_fit_ref 1.019
_refine_ls_hydrogen_treatment constr
_refine_ls_matrix_type full
_refine_ls_number_parameters 649
_refine_ls_number_reflns 14892
_refine_ls_number_restraints 0
_refine_ls_restrained_S_all 1.019
_refine_ls_R_factor_all 0.0792
_refine_ls_R_factor_gt 0.0561
_refine_ls_shift/su_max 0.001
_refine_ls_shift/su_mean 0.000
_refine_ls_structure_factor_coef Fsqd
_refine_ls_weighting_details 'w=1/[\s^2^(Fo^2^)+(0.0604P)^2^+10.7515P] where P=(Fo^2^+2Fc^2^)/3'
_refine_ls_weighting_scheme calc
_refine_ls_wR_factor_gt 0.1322
_refine_ls_wR_factor_ref 0.1419
_reflns_Friedel_coverage 0.000
_reflns_number_gt 11358
_reflns_number_total 14892
_reflns_threshold_expression 'I > 2\s(I)'
_cod_data_source_file d6dt00255b2.cif
_cod_data_source_block 2024rk_ks_cunotpph_auto
_cod_depositor_comments 'Adding full bibliography for 7720665--7720675.cif.'
_cod_database_code 7720665
_shelx_shelxl_version_number 2018/3
_chemical_oxdiff_formula 'C N O P H Cu'
_shelx_space_group_comment
;
The symmetry employed for this shelxl refinement is uniquely defined
by the following loop, which should always be used as a source of
symmetry information in preference to the above space-group names.
They are only intended as comments.
;
_shelx_estimated_absorpt_t_max 0.979
_shelx_estimated_absorpt_t_min 0.928
_olex2_refinement_description
;
1.a Secondary CH2 refined with riding coordinates:
 C30(H30A,H30B), C31(H31A,H31B), C29(H29A,H29B), C14(H14A,H14B), C15(H15A,
 H15B), C45(H45A,H45B), C44(H44A,H44B), C16(H16A,H16B), C13(H13A,H13B)
1.b Aromatic/amide H refined with riding coordinates:
 C25(H25), C22(H22), C6(H6), C5(H5), C39(H39), C2(H2), C4(H4), C24(H24),
 C34(H34), C43(H43), C28(H28), C18(H18), C26(H26), C42(H42), C37(H37), C21(H21),
  C3(H3), C35(H35), C27(H27), C33(H33), C10(H10), C41(H41), C12(H12), C36(H36),
 C19(H19), C9(H9), C11(H11), C8(H8), C20(H20), C40(H40)
;
_olex2_submission_special_instructions 'No special instructions were received'
_oxdiff_exptl_absorpt_empirical_details
;
Empirical correction (ABSPACK) includes:
- Absorption correction using spherical harmonics
- Frame scaling
;
_oxdiff_exptl_absorpt_empirical_full_max 2.066
_oxdiff_exptl_absorpt_empirical_full_min 0.658

loop_
_space_group_symop_operation_xyz
'x, y, z'
'-x+1/2, y+1/2, -z+1/2'
'-x, -y, -z'
'x-1/2, -y-1/2, z-1/2'

loop_
_atom_site_label
_atom_site_type_symbol
_atom_site_fract_x
_atom_site_fract_y
_atom_site_fract_z
_atom_site_U_iso_or_equiv
_atom_site_adp_type
_atom_site_occupancy
_atom_site_site_symmetry_order
_atom_site_calc_flag
_atom_site_refinement_flags_posn
_atom_site_refinement_flags_adp
_atom_site_refinement_flags_occupancy
_atom_site_disorder_assembly
_atom_site_disorder_group
Cu1 Cu 0.50061(3) 0.59135(2) 0.28378(2) 0.01163(7) Uani 1 1 d . . . . .
Cu2 Cu 0.10912(3) 0.82861(2) 0.41634(2) 0.02495(9) Uani 1 1 d . . . . .
P3 P 0.24852(5) 0.59786(3) 0.27763(3) 0.01235(12) Uani 1 1 d . . . . .
P2 P 0.62778(5) 0.66967(3) 0.40211(4) 0.01387(13) Uani 1 1 d . . . . .
P1 P 0.59571(5) 0.45662(3) 0.28070(4) 0.01317(13) Uani 1 1 d . . . . .
O3 O 0.34132(16) 0.54813(9) 0.28808(10) 0.0157(4) Uani 1 1 d . . . . .
O2 O 0.51211(16) 0.64583(10) 0.37827(11) 0.0192(4) Uani 1 1 d . . . . .
O1 O 0.58118(15) 0.51569(9) 0.32695(10) 0.0144(3) Uani 1 1 d . . . . .
O13 O 0.19178(17) 0.87494(10) 0.34794(12) 0.0217(4) Uani 1 1 d . . . . .
O15 O 0.29125(19) 0.78895(11) 0.37842(14) 0.0303(5) Uani 1 1 d . . . . .
N3 N 0.41876(18) 0.66470(10) 0.22847(12) 0.0139(4) Uani 1 1 d . . . . .
O14 O 0.3317(2) 0.84947(13) 0.29203(16) 0.0398(7) Uani 1 1 d . . . . .
O7 O 0.07346(19) 0.75672(11) 0.34359(15) 0.0347(6) Uani 1 1 d . . . . .
O11 O 0.1919(3) 0.99389(12) 0.51310(14) 0.0425(7) Uani 1 1 d . . . . .
O9 O -0.0648(2) 0.82380(12) 0.33937(14) 0.0347(6) Uani 1 1 d . . . . .
O8 O -0.0774(2) 0.73505(14) 0.27696(15) 0.0409(6) Uani 1 1 d . . . . .
N2 N 0.6509(2) 0.64732(12) 0.26510(13) 0.0181(4) Uani 1 1 d . . . . .
O10 O 0.0964(2) 0.91073(14) 0.46689(15) 0.0404(6) Uani 1 1 d . . . . .
N1 N 0.52532(18) 0.54853(11) 0.18398(12) 0.0149(4) Uani 1 1 d . . . . .
N4 N 0.2749(2) 0.83694(12) 0.33882(15) 0.0227(5) Uani 1 1 d . . . . .
O6 O 0.0197(2) 0.77964(14) 0.47802(16) 0.0408(6) Uani 1 1 d . . . . .
N5 N -0.0254(2) 0.77117(13) 0.31864(15) 0.0246(5) Uani 1 1 d . . . . .
O5 O 0.0246(3) 0.73078(13) 0.57737(15) 0.0446(7) Uani 1 1 d . . . . .
N7 N 0.1886(3) 0.93793(15) 0.49054(14) 0.0316(6) Uani 1 1 d . . . . .
O4 O 0.1715(2) 0.77647(15) 0.54544(16) 0.0454(7) Uani 1 1 d . . . . .
O12 O 0.2742(3) 0.90324(15) 0.49152(17) 0.0483(7) Uani 1 1 d . . . . .
C25 C 0.8313(2) 0.61156(14) 0.57268(16) 0.0204(5) Uani 1 1 d . . . . .
H25 H 0.899047 0.625162 0.597845 0.024 Uiso 1 1 calc R U . . .
N6 N 0.0730(3) 0.76249(14) 0.53482(15) 0.0313(6) Uani 1 1 d . . . . .
C22 C 0.7319(2) 0.79031(13) 0.43311(15) 0.0190(5) Uani 1 1 d . . . . .
H22 H 0.797467 0.771548 0.418755 0.023 Uiso 1 1 calc R U . . .
C32 C 0.1448(2) 0.57503(13) 0.20897(14) 0.0151(5) Uani 1 1 d . . . . .
C6 C 0.7799(2) 0.40794(14) 0.22127(15) 0.0184(5) Uani 1 1 d . . . . .
H6 H 0.729565 0.393039 0.183436 0.022 Uiso 1 1 calc R U . . .
C38 C 0.1822(2) 0.61001(12) 0.35487(14) 0.0142(5) Uani 1 1 d . . . . .
C1 C 0.7404(2) 0.44114(12) 0.27694(14) 0.0146(5) Uani 1 1 d . . . . .
C5 C 0.8929(2) 0.39677(14) 0.22134(16) 0.0210(6) Uani 1 1 d . . . . .
H5 H 0.919987 0.374820 0.183219 0.025 Uiso 1 1 calc R U . . .
C39 C 0.2490(2) 0.62803(14) 0.41530(15) 0.0191(5) Uani 1 1 d . . . . .
H39 H 0.324779 0.638631 0.413115 0.023 Uiso 1 1 calc R U . . .
C23 C 0.6891(2) 0.62554(13) 0.47693(15) 0.0155(5) Uani 1 1 d . . . . .
C2 C 0.8139(2) 0.46157(13) 0.33332(15) 0.0171(5) Uani 1 1 d . . . . .
H2 H 0.787159 0.483430 0.371610 0.020 Uiso 1 1 calc R U . . .
C4 C 0.9662(2) 0.41779(14) 0.27734(16) 0.0198(5) Uani 1 1 d . . . . .
H4 H 1.043440 0.410224 0.277354 0.024 Uiso 1 1 calc R U . . .
C24 C 0.7880(2) 0.64610(14) 0.51409(15) 0.0181(5) Uani 1 1 d . . . . .
H24 H 0.825681 0.683650 0.499306 0.022 Uiso 1 1 calc R U . . .
C34 C -0.0240(2) 0.59785(15) 0.13495(15) 0.0213(6) Uani 1 1 d . . . . .
H34 H -0.083316 0.626627 0.119712 0.026 Uiso 1 1 calc R U . . .
C43 C 0.0703(2) 0.59526(13) 0.35823(15) 0.0176(5) Uani 1 1 d . . . . .
H43 H 0.024126 0.583458 0.317206 0.021 Uiso 1 1 calc R U . . .
C28 C 0.6336(2) 0.57011(14) 0.49874(16) 0.0213(6) Uani 1 1 d . . . . .
H28 H 0.566580 0.555778 0.473184 0.026 Uiso 1 1 calc R U . . .
C18 C 0.5360(2) 0.78282(14) 0.44638(14) 0.0189(5) Uani 1 1 d . . . . .
H18 H 0.468477 0.758763 0.441545 0.023 Uiso 1 1 calc R U . . .
C26 C 0.7755(2) 0.55705(14) 0.59463(17) 0.0230(6) Uani 1 1 d . . . . .
H26 H 0.805027 0.533813 0.635103 0.028 Uiso 1 1 calc R U . . .
C17 C 0.6322(2) 0.75469(12) 0.42644(14) 0.0145(5) Uani 1 1 d . . . . .
C42 C 0.0269(2) 0.59796(14) 0.42197(16) 0.0221(6) Uani 1 1 d . . . . .
H42 H -0.049094 0.588122 0.424424 0.026 Uiso 1 1 calc R U . . .
C37 C 0.1494(2) 0.51287(13) 0.17902(15) 0.0192(5) Uani 1 1 d . . . . .
H37 H 0.208217 0.483718 0.194178 0.023 Uiso 1 1 calc R U . . .
C21 C 0.7337(3) 0.85342(14) 0.46097(16) 0.0241(6) Uani 1 1 d . . . . .
H21 H 0.800783 0.877879 0.465937 0.029 Uiso 1 1 calc R U . . .
C3 C 0.9269(2) 0.44971(14) 0.33306(16) 0.0193(5) Uani 1 1 d . . . . .
H3 H 0.977335 0.463579 0.371326 0.023 Uiso 1 1 calc R U . . .
C30 C 0.4906(2) 0.72471(13) 0.24028(15) 0.0164(5) Uani 1 1 d . . . . .
H30A H 0.486201 0.741327 0.288076 0.020 Uiso 1 1 calc R U . . .
H30B H 0.462506 0.759517 0.207167 0.020 Uiso 1 1 calc R U . . .
C35 C -0.0191(3) 0.53567(16) 0.10509(17) 0.0253(6) Uani 1 1 d . . . . .
H35 H -0.075235 0.522137 0.069828 0.030 Uiso 1 1 calc R U . . .
C7 C 0.5377(2) 0.38354(13) 0.31389(14) 0.0162(5) Uani 1 1 d . . . . .
C27 C 0.6771(3) 0.53630(14) 0.55789(17) 0.0244(6) Uani 1 1 d . . . . .
H27 H 0.639447 0.498979 0.573212 0.029 Uiso 1 1 calc R U . . .
C33 C 0.0572(2) 0.61801(14) 0.18670(15) 0.0186(5) Uani 1 1 d . . . . .
H33 H 0.053701 0.660396 0.206918 0.022 Uiso 1 1 calc R U . . .
C31 C 0.3111(2) 0.67639(12) 0.25707(15) 0.0154(5) Uani 1 1 d . . . . .
H31A H 0.260228 0.700535 0.222473 0.018 Uiso 1 1 calc R U . . .
H31B H 0.323564 0.703550 0.299722 0.018 Uiso 1 1 calc R U . . .
C29 C 0.6116(2) 0.70998(13) 0.23065(16) 0.0194(5) Uani 1 1 d . . . . .
H29A H 0.619565 0.707180 0.180255 0.023 Uiso 1 1 calc R U . . .
H29B H 0.658741 0.746581 0.250343 0.023 Uiso 1 1 calc R U . . .
C10 C 0.4466(3) 0.27823(15) 0.37978(16) 0.0266(7) Uani 1 1 d . . . . .
H10 H 0.415229 0.242743 0.402898 0.032 Uiso 1 1 calc R U . . .
C41 C 0.0939(3) 0.61489(15) 0.48166(16) 0.0233(6) Uani 1 1 d . . . . .
H41 H 0.063989 0.615883 0.525127 0.028 Uiso 1 1 calc R U . . .
C12 C 0.4228(2) 0.37604(14) 0.30933(16) 0.0208(6) Uani 1 1 d . . . . .
H12 H 0.375356 0.407207 0.284577 0.025 Uiso 1 1 calc R U . . .
C36 C 0.0675(3) 0.49369(15) 0.12690(17) 0.0247(6) Uani 1 1 d . . . . .
H36 H 0.071084 0.451542 0.106150 0.030 Uiso 1 1 calc R U . . .
C19 C 0.5387(3) 0.84608(15) 0.47335(16) 0.0248(6) Uani 1 1 d . . . . .
H19 H 0.472895 0.865713 0.486236 0.030 Uiso 1 1 calc R U . . .
C9 C 0.5607(3) 0.28563(15) 0.38455(17) 0.0280(7) Uani 1 1 d . . . . .
H9 H 0.607617 0.255151 0.410755 0.034 Uiso 1 1 calc R U . . .
C14 C 0.6284(2) 0.57554(14) 0.15964(14) 0.0178(5) Uani 1 1 d . . . . .
H14A H 0.608034 0.610041 0.124446 0.021 Uiso 1 1 calc R U . . .
H14B H 0.666689 0.540041 0.136643 0.021 Uiso 1 1 calc R U . . .
C11 C 0.3782(3) 0.32238(14) 0.34146(16) 0.0237(6) Uani 1 1 d . . . . .
H11 H 0.300184 0.316091 0.336966 0.028 Uiso 1 1 calc R U . . .
C8 C 0.6063(3) 0.33764(14) 0.35097(16) 0.0217(6) Uani 1 1 d . . . . .
H8 H 0.684574 0.342043 0.353223 0.026 Uiso 1 1 calc R U . . .
C15 C 0.7087(2) 0.60477(13) 0.21827(15) 0.0176(5) Uani 1 1 d . . . . .
H15A H 0.746609 0.568686 0.245763 0.021 Uiso 1 1 calc R U . . .
H15B H 0.765890 0.630844 0.197731 0.021 Uiso 1 1 calc R U . . .
C20 C 0.6379(3) 0.88049(15) 0.48141(16) 0.0276(7) Uani 1 1 d . . . . .
H20 H 0.639969 0.923237 0.501244 0.033 Uiso 1 1 calc R U . . .
C45 C 0.4242(2) 0.57151(14) 0.14076(15) 0.0182(5) Uani 1 1 d . . . . .
H45A H 0.359377 0.546021 0.152703 0.022 Uiso 1 1 calc R U . . .
H45B H 0.432389 0.563877 0.090951 0.022 Uiso 1 1 calc R U . . .
C44 C 0.4043(2) 0.64488(14) 0.15273(14) 0.0182(5) Uani 1 1 d . . . . .
H44A H 0.456381 0.670663 0.127459 0.022 Uiso 1 1 calc R U . . .
H44B H 0.328057 0.656156 0.132702 0.022 Uiso 1 1 calc R U . . .
C40 C 0.2046(3) 0.63048(15) 0.47862(16) 0.0238(6) Uani 1 1 d . . . . .
H40 H 0.250015 0.642793 0.519764 0.029 Uiso 1 1 calc R U . . .
C16 C 0.7175(2) 0.65595(15) 0.33292(15) 0.0195(5) Uani 1 1 d . . . . .
H16A H 0.767948 0.693915 0.330510 0.023 Uiso 1 1 calc R U . . .
H16B H 0.763413 0.616308 0.343817 0.023 Uiso 1 1 calc R U . . .
C13 C 0.5271(2) 0.47637(13) 0.19353(14) 0.0158(5) Uani 1 1 d . . . . .
H13A H 0.567644 0.455532 0.157508 0.019 Uiso 1 1 calc R U . . .
H13B H 0.450346 0.459115 0.188544 0.019 Uiso 1 1 calc R U . . .

loop_
_atom_site_aniso_label
_atom_site_aniso_U_11
_atom_site_aniso_U_22
_atom_site_aniso_U_33
_atom_site_aniso_U_23
_atom_site_aniso_U_13
_atom_site_aniso_U_12
Cu1 0.01412(14) 0.01134(14) 0.00949(14) 0.00050(11) 0.00158(10) -0.00137(10)
Cu2 0.02472(19) 0.02233(19) 0.0287(2) 0.00397(15) 0.00711(15) 0.00233(14)
P3 0.0144(3) 0.0108(3) 0.0118(3) 0.0009(2) 0.0009(2) 0.0000(2)
P2 0.0134(3) 0.0125(3) 0.0156(3) 0.0008(2) 0.0007(2) -0.0021(2)
P1 0.0151(3) 0.0129(3) 0.0116(3) -0.0019(2) 0.0019(2) 0.0000(2)
O3 0.0178(9) 0.0146(9) 0.0148(9) 0.0015(7) 0.0013(7) 0.0035(7)
O2 0.0148(9) 0.0186(9) 0.0238(11) 0.0042(8) -0.0002(7) -0.0040(7)
O1 0.0183(9) 0.0132(8) 0.0116(9) -0.0025(6) 0.0010(7) 0.0009(7)
O13 0.0202(10) 0.0193(10) 0.0262(11) -0.0002(8) 0.0051(8) 0.0037(7)
O15 0.0274(11) 0.0241(11) 0.0371(14) -0.0038(10) -0.0058(10) 0.0063(9)
N3 0.0177(10) 0.0129(10) 0.0111(10) 0.0010(8) 0.0012(8) -0.0018(8)
O14 0.0345(13) 0.0326(13) 0.0575(18) -0.0121(12) 0.0289(13) -0.0101(10)
O7 0.0233(11) 0.0215(11) 0.0595(18) 0.0054(11) 0.0061(11) 0.0026(9)
O11 0.076(2) 0.0247(12) 0.0263(14) -0.0025(10) 0.0036(13) -0.0079(12)
O9 0.0333(13) 0.0350(13) 0.0388(15) 0.0074(11) 0.0173(11) 0.0096(10)
O8 0.0406(15) 0.0438(15) 0.0377(16) 0.0036(12) 0.0010(12) -0.0195(12)
N2 0.0219(11) 0.0176(11) 0.0147(11) -0.0023(8) 0.0011(9) 0.0011(8)
O10 0.0326(13) 0.0554(17) 0.0340(15) -0.0104(12) 0.0070(11) -0.0077(12)
N1 0.0158(10) 0.0143(10) 0.0145(11) -0.0003(8) 0.0007(8) -0.0007(8)
N4 0.0160(11) 0.0212(12) 0.0310(15) -0.0096(10) 0.0025(10) -0.0031(9)
O6 0.0360(14) 0.0412(15) 0.0456(17) 0.0134(12) 0.0070(12) 0.0004(11)
N5 0.0220(12) 0.0242(13) 0.0286(15) 0.0084(10) 0.0071(10) -0.0010(9)
O5 0.078(2) 0.0298(13) 0.0307(14) -0.0069(11) 0.0262(14) -0.0087(13)
N7 0.0459(17) 0.0355(16) 0.0134(13) -0.0018(11) 0.0033(11) -0.0148(13)
O4 0.0423(16) 0.0489(17) 0.0429(17) 0.0032(13) -0.0051(13) -0.0085(13)
O12 0.0486(17) 0.0506(17) 0.0438(18) -0.0061(14) -0.0035(13) 0.0043(13)
C25 0.0143(12) 0.0231(14) 0.0231(15) 0.0052(11) -0.0008(10) 0.0023(10)
N6 0.0443(17) 0.0286(14) 0.0232(14) -0.0123(11) 0.0128(12) -0.0082(12)
C22 0.0220(13) 0.0164(12) 0.0182(14) 0.0027(10) 0.0010(10) -0.0011(10)
C32 0.0174(12) 0.0157(12) 0.0122(12) 0.0009(9) 0.0012(9) -0.0035(9)
C6 0.0189(12) 0.0193(13) 0.0172(13) -0.0047(10) 0.0029(10) -0.0001(10)
C38 0.0184(12) 0.0106(11) 0.0137(12) 0.0000(9) 0.0027(9) 0.0006(8)
C1 0.0153(11) 0.0140(12) 0.0148(12) -0.0024(9) 0.0028(9) 0.0003(9)
C5 0.0214(13) 0.0221(14) 0.0207(14) -0.0024(11) 0.0073(11) 0.0026(10)
C39 0.0193(12) 0.0208(13) 0.0172(13) -0.0028(10) 0.0018(10) -0.0010(10)
C23 0.0141(11) 0.0145(12) 0.0178(13) 0.0029(9) 0.0015(9) 0.0025(9)
C2 0.0198(12) 0.0156(12) 0.0157(13) -0.0020(9) 0.0014(10) 0.0010(9)
C4 0.0164(12) 0.0200(13) 0.0233(15) 0.0023(10) 0.0039(10) 0.0026(9)
C24 0.0127(11) 0.0189(13) 0.0225(14) 0.0045(10) 0.0017(10) 0.0018(9)
C34 0.0196(13) 0.0292(15) 0.0143(13) 0.0057(11) -0.0009(10) 0.0004(11)
C43 0.0188(12) 0.0184(13) 0.0157(13) -0.0001(10) 0.0021(10) -0.0020(9)
C28 0.0216(13) 0.0171(13) 0.0246(15) 0.0034(11) 0.0003(11) -0.0027(10)
C18 0.0215(13) 0.0233(14) 0.0116(12) 0.0039(10) 0.0011(10) 0.0060(10)
C26 0.0238(14) 0.0215(14) 0.0235(15) 0.0099(11) 0.0012(11) 0.0057(11)
C17 0.0191(12) 0.0121(11) 0.0122(12) 0.0020(9) 0.0011(9) 0.0005(9)
C42 0.0222(13) 0.0214(14) 0.0241(15) -0.0002(11) 0.0093(11) 0.0000(10)
C37 0.0237(13) 0.0145(12) 0.0195(14) 0.0010(10) 0.0022(10) -0.0024(10)
C21 0.0345(16) 0.0163(13) 0.0203(15) 0.0022(11) -0.0024(12) -0.0037(11)
C3 0.0174(12) 0.0189(13) 0.0209(14) 0.0009(10) -0.0011(10) 0.0008(10)
C30 0.0180(12) 0.0126(11) 0.0186(13) 0.0013(9) 0.0015(10) -0.0030(9)
C35 0.0269(15) 0.0274(15) 0.0204(15) 0.0029(12) -0.0031(11) -0.0089(12)
C7 0.0231(13) 0.0133(12) 0.0127(12) -0.0029(9) 0.0035(10) -0.0033(9)
C27 0.0285(15) 0.0147(13) 0.0300(17) 0.0071(11) 0.0036(12) -0.0009(10)
C33 0.0217(13) 0.0211(13) 0.0130(13) 0.0010(10) 0.0019(10) -0.0007(10)
C31 0.0160(11) 0.0126(11) 0.0175(13) 0.0023(9) 0.0021(9) 0.0010(9)
C29 0.0219(13) 0.0133(12) 0.0237(15) 0.0019(10) 0.0059(11) -0.0035(9)
C10 0.0451(19) 0.0166(13) 0.0194(15) -0.0022(11) 0.0095(13) -0.0096(12)
C41 0.0317(15) 0.0228(14) 0.0174(14) -0.0021(11) 0.0112(12) 0.0017(11)
C12 0.0251(14) 0.0186(13) 0.0196(14) 0.0002(10) 0.0066(11) 0.0003(10)
C36 0.0331(16) 0.0186(13) 0.0213(15) -0.0027(11) -0.0018(12) -0.0087(11)
C19 0.0362(17) 0.0241(14) 0.0144(14) 0.0022(11) 0.0037(12) 0.0136(12)
C9 0.0411(18) 0.0208(14) 0.0209(16) 0.0033(11) -0.0025(13) -0.0017(12)
C14 0.0221(13) 0.0208(13) 0.0117(12) -0.0008(9) 0.0068(10) -0.0030(10)
C11 0.0300(15) 0.0204(14) 0.0224(15) -0.0033(11) 0.0106(12) -0.0067(11)
C8 0.0266(14) 0.0190(13) 0.0183(14) -0.0008(10) -0.0033(11) -0.0014(10)
C15 0.0161(12) 0.0191(13) 0.0187(13) -0.0023(10) 0.0069(10) -0.0031(9)
C20 0.049(2) 0.0163(13) 0.0163(14) 0.0014(10) -0.0012(13) 0.0065(13)
C45 0.0225(13) 0.0204(13) 0.0113(12) -0.0019(9) -0.0005(10) 0.0015(10)
C44 0.0230(13) 0.0209(13) 0.0102(12) 0.0028(9) 0.0000(10) 0.0009(10)
C40 0.0288(15) 0.0280(15) 0.0144(14) -0.0052(11) 0.0015(11) -0.0013(12)
C16 0.0163(12) 0.0237(14) 0.0184(14) -0.0068(10) 0.0006(10) 0.0000(10)
C13 0.0176(12) 0.0145(12) 0.0149(13) -0.0015(9) -0.0007(9) -0.0004(9)

loop_
_atom_type_symbol
_atom_type_description
_atom_type_scat_dispersion_real
_atom_type_scat_dispersion_imag
_atom_type_scat_source
C C 0.0033 0.0016 'International Tables Vol C Tables 4.2.6.8 and 6.1.1.4'
H H 0.0000 0.0000 'International Tables Vol C Tables 4.2.6.8 and 6.1.1.4'
Cu Cu 0.3201 1.2651 'International Tables Vol C Tables 4.2.6.8 and 6.1.1.4'
N N 0.0061 0.0033 'International Tables Vol C Tables 4.2.6.8 and 6.1.1.4'
O O 0.0106 0.0060 'International Tables Vol C Tables 4.2.6.8 and 6.1.1.4'
P P 0.1023 0.0942 'International Tables Vol C Tables 4.2.6.8 and 6.1.1.4'

loop_
_geom_angle_atom_site_label_1
_geom_angle_atom_site_label_2
_geom_angle_atom_site_label_3
_geom_angle
_geom_angle_site_symmetry_1
_geom_angle_site_symmetry_3
_geom_angle_publ_flag
O3 Cu1 N2 170.00(8) . . ?
O3 Cu1 N1 94.70(8) . . ?
O2 Cu1 O3 99.05(7) . . ?
O2 Cu1 N2 83.83(8) . . ?
O2 Cu1 N1 166.14(8) . . ?
O1 Cu1 O3 94.10(7) . . ?
O1 Cu1 O2 93.52(8) . . ?
O1 Cu1 N3 173.47(8) . . ?
O1 Cu1 N2 95.29(8) . . ?
O1 Cu1 N1 87.22(8) . . ?
N3 Cu1 O3 86.00(8) . . ?
N3 Cu1 O2 92.91(8) . . ?
N3 Cu1 N2 84.28(9) . . ?
N3 Cu1 N1 86.26(9) . . ?
N1 Cu1 N2 82.32(9) . . ?
O13 Cu2 O7 88.13(10) . . ?
O10 Cu2 O13 89.92(10) . . ?
O10 Cu2 O7 159.43(11) . . ?
O10 Cu2 O6 93.03(12) . . ?
O6 Cu2 O13 175.51(11) . . ?
O6 Cu2 O7 87.92(12) . . ?
O3 P3 C32 112.29(12) . . ?
O3 P3 C38 112.18(12) . . ?
O3 P3 C31 107.05(11) . . ?
C32 P3 C31 109.95(12) . . ?
C38 P3 C32 108.09(13) . . ?
C38 P3 C31 107.15(12) . . ?
O2 P2 C23 112.07(12) . . ?
O2 P2 C17 113.01(12) . . ?
O2 P2 C16 109.55(13) . . ?
C23 P2 C16 106.46(13) . . ?
C17 P2 C23 105.93(13) . . ?
C17 P2 C16 109.56(13) . . ?
O1 P1 C1 109.83(11) . . ?
O1 P1 C7 111.81(12) . . ?
O1 P1 C13 107.16(11) . . ?
C1 P1 C7 107.00(13) . . ?
C1 P1 C13 110.45(13) . . ?
C7 P1 C13 110.62(12) . . ?
P3 O3 Cu1 112.55(10) . . ?
P2 O2 Cu1 113.70(12) . . ?
P1 O1 Cu1 117.12(11) . . ?
N4 O13 Cu2 105.27(17) . . ?
C30 N3 Cu1 105.96(16) . . ?
C30 N3 C44 111.7(2) . . ?
C31 N3 Cu1 108.69(15) . . ?
C31 N3 C30 109.3(2) . . ?
C31 N3 C44 112.8(2) . . ?
C44 N3 Cu1 108.18(16) . . ?
N5 O7 Cu2 102.41(19) . . ?
C29 N2 Cu1 106.47(16) . . ?
C15 N2 Cu1 104.55(16) . . ?
C15 N2 C29 112.1(2) . . ?
C16 N2 Cu1 107.40(17) . . ?
C16 N2 C29 114.4(2) . . ?
C16 N2 C15 111.2(2) . . ?
N7 O10 Cu2 115.7(2) . . ?
C14 N1 Cu1 109.53(16) . . ?
C45 N1 Cu1 100.84(16) . . ?
C45 N1 C14 112.2(2) . . ?
C13 N1 Cu1 106.86(16) . . ?
C13 N1 C14 113.9(2) . . ?
C13 N1 C45 112.5(2) . . ?
O15 N4 O13 117.4(3) . . ?
O14 N4 O13 119.0(3) . . ?
O14 N4 O15 123.6(3) . . ?
N6 O6 Cu2 113.8(2) . . ?
O9 N5 O7 116.8(3) . . ?
O8 N5 O7 120.7(3) . . ?
O8 N5 O9 122.6(3) . . ?
O11 N7 O10 121.6(3) . . ?
O11 N7 O12 121.7(3) . . ?
O12 N7 O10 116.7(3) . . ?
C24 C25 H25 120.0 . . ?
C24 C25 C26 120.0(3) . . ?
C26 C25 H25 120.0 . . ?
O5 N6 O6 119.1(3) . . ?
O4 N6 O6 118.7(3) . . ?
O4 N6 O5 122.2(3) . . ?
C17 C22 H22 120.4 . . ?
C21 C22 H22 120.4 . . ?
C21 C22 C17 119.3(3) . . ?
C37 C32 P3 119.1(2) . . ?
C37 C32 C33 120.0(3) . . ?
C33 C32 P3 120.8(2) . . ?
C1 C6 H6 120.0 . . ?
C5 C6 H6 120.0 . . ?
C5 C6 C1 119.9(3) . . ?
C39 C38 P3 117.4(2) . . ?
C39 C38 C43 119.8(2) . . ?
C43 C38 P3 122.4(2) . . ?
C6 C1 P1 122.3(2) . . ?
C2 C1 P1 117.5(2) . . ?
C2 C1 C6 120.1(2) . . ?
C6 C5 H5 120.1 . . ?
C6 C5 C4 119.9(3) . . ?
C4 C5 H5 120.1 . . ?
C38 C39 H39 120.0 . . ?
C40 C39 C38 120.0(3) . . ?
C40 C39 H39 120.0 . . ?
C24 C23 P2 121.5(2) . . ?
C24 C23 C28 120.1(3) . . ?
C28 C23 P2 118.3(2) . . ?
C1 C2 H2 120.3 . . ?
C3 C2 C1 119.5(3) . . ?
C3 C2 H2 120.3 . . ?
C5 C4 H4 119.9 . . ?
C3 C4 C5 120.2(3) . . ?
C3 C4 H4 119.9 . . ?
C25 C24 C23 119.8(3) . . ?
C25 C24 H24 120.1 . . ?
C23 C24 H24 120.1 . . ?
C35 C34 H34 119.7 . . ?
C33 C34 H34 119.7 . . ?
C33 C34 C35 120.5(3) . . ?
C38 C43 H43 120.2 . . ?
C42 C43 C38 119.6(3) . . ?
C42 C43 H43 120.2 . . ?
C23 C28 H28 120.2 . . ?
C27 C28 C23 119.6(3) . . ?
C27 C28 H28 120.2 . . ?
C17 C18 H18 120.0 . . ?
C19 C18 H18 120.0 . . ?
C19 C18 C17 119.9(3) . . ?
C25 C26 H26 119.7 . . ?
C27 C26 C25 120.5(3) . . ?
C27 C26 H26 119.7 . . ?
C22 C17 P2 121.6(2) . . ?
C18 C17 P2 117.9(2) . . ?
C18 C17 C22 120.2(3) . . ?
C43 C42 H42 119.9 . . ?
C41 C42 C43 120.3(3) . . ?
C41 C42 H42 119.9 . . ?
C32 C37 H37 120.1 . . ?
C36 C37 C32 119.8(3) . . ?
C36 C37 H37 120.1 . . ?
C22 C21 H21 120.0 . . ?
C20 C21 C22 120.0(3) . . ?
C20 C21 H21 120.0 . . ?
C2 C3 H3 119.8 . . ?
C4 C3 C2 120.4(3) . . ?
C4 C3 H3 119.8 . . ?
N3 C30 H30A 109.3 . . ?
N3 C30 H30B 109.3 . . ?
N3 C30 C29 111.8(2) . . ?
H30A C30 H30B 107.9 . . ?
C29 C30 H30A 109.3 . . ?
C29 C30 H30B 109.3 . . ?
C34 C35 H35 120.0 . . ?
C36 C35 C34 119.9(3) . . ?
C36 C35 H35 120.0 . . ?
C12 C7 P1 119.7(2) . . ?
C8 C7 P1 120.2(2) . . ?
C8 C7 C12 119.7(3) . . ?
C28 C27 H27 120.0 . . ?
C26 C27 C28 120.0(3) . . ?
C26 C27 H27 120.0 . . ?
C32 C33 H33 120.3 . . ?
C34 C33 C32 119.3(3) . . ?
C34 C33 H33 120.3 . . ?
P3 C31 H31A 109.7 . . ?
P3 C31 H31B 109.7 . . ?
N3 C31 P3 109.96(17) . . ?
N3 C31 H31A 109.7 . . ?
N3 C31 H31B 109.7 . . ?
H31A C31 H31B 108.2 . . ?
N2 C29 C30 112.2(2) . . ?
N2 C29 H29A 109.2 . . ?
N2 C29 H29B 109.2 . . ?
C30 C29 H29A 109.2 . . ?
C30 C29 H29B 109.2 . . ?
H29A C29 H29B 107.9 . . ?
C9 C10 H10 119.9 . . ?
C11 C10 H10 119.9 . . ?
C11 C10 C9 120.1(3) . . ?
C42 C41 H41 119.8 . . ?
C42 C41 C40 120.5(3) . . ?
C40 C41 H41 119.8 . . ?
C7 C12 H12 120.3 . . ?
C11 C12 C7 119.4(3) . . ?
C11 C12 H12 120.3 . . ?
C37 C36 H36 119.8 . . ?
C35 C36 C37 120.4(3) . . ?
C35 C36 H36 119.8 . . ?
C18 C19 H19 120.1 . . ?
C20 C19 C18 119.8(3) . . ?
C20 C19 H19 120.1 . . ?
C10 C9 H9 120.1 . . ?
C10 C9 C8 119.9(3) . . ?
C8 C9 H9 120.1 . . ?
N1 C14 H14A 108.9 . . ?
N1 C14 H14B 108.9 . . ?
N1 C14 C15 113.5(2) . . ?
H14A C14 H14B 107.7 . . ?
C15 C14 H14A 108.9 . . ?
C15 C14 H14B 108.9 . . ?
C10 C11 C12 120.6(3) . . ?
C10 C11 H11 119.7 . . ?
C12 C11 H11 119.7 . . ?
C7 C8 H8 119.8 . . ?
C9 C8 C7 120.3(3) . . ?
C9 C8 H8 119.8 . . ?
N2 C15 C14 111.9(2) . . ?
N2 C15 H15A 109.2 . . ?
N2 C15 H15B 109.2 . . ?
C14 C15 H15A 109.2 . . ?
C14 C15 H15B 109.2 . . ?
H15A C15 H15B 107.9 . . ?
C21 C20 C19 120.9(3) . . ?
C21 C20 H20 119.6 . . ?
C19 C20 H20 119.6 . . ?
N1 C45 H45A 109.5 . . ?
N1 C45 H45B 109.5 . . ?
N1 C45 C44 110.9(2) . . ?
H45A C45 H45B 108.0 . . ?
C44 C45 H45A 109.5 . . ?
C44 C45 H45B 109.5 . . ?
N3 C44 C45 113.7(2) . . ?
N3 C44 H44A 108.8 . . ?
N3 C44 H44B 108.8 . . ?
C45 C44 H44A 108.8 . . ?
C45 C44 H44B 108.8 . . ?
H44A C44 H44B 107.7 . . ?
C39 C40 H40 120.1 . . ?
C41 C40 C39 119.9(3) . . ?
C41 C40 H40 120.1 . . ?
P2 C16 H16A 109.5 . . ?
P2 C16 H16B 109.5 . . ?
N2 C16 P2 110.72(18) . . ?
N2 C16 H16A 109.5 . . ?
N2 C16 H16B 109.5 . . ?
H16A C16 H16B 108.1 . . ?
P1 C13 H13A 109.8 . . ?
P1 C13 H13B 109.8 . . ?
N1 C13 P1 109.26(18) . . ?
N1 C13 H13A 109.8 . . ?
N1 C13 H13B 109.8 . . ?
H13A C13 H13B 108.3 . . ?

loop_
_geom_bond_atom_site_label_1
_geom_bond_atom_site_label_2
_geom_bond_distance
_geom_bond_site_symmetry_2
_geom_bond_publ_flag
Cu1 O3 2.1333(19) . ?
Cu1 O2 2.127(2) . ?
Cu1 O1 1.9613(19) . ?
Cu1 N3 2.032(2) . ?
Cu1 N2 2.212(2) . ?
Cu1 N1 2.166(2) . ?
Cu2 O13 1.982(2) . ?
Cu2 O7 2.042(3) . ?
Cu2 O10 1.950(3) . ?
Cu2 O6 1.967(3) . ?
P3 O3 1.5114(19) . ?
P3 C32 1.788(3) . ?
P3 C38 1.787(3) . ?
P3 C31 1.832(3) . ?
P2 O2 1.509(2) . ?
P2 C23 1.793(3) . ?
P2 C17 1.793(3) . ?
P2 C16 1.834(3) . ?
P1 O1 1.5196(19) . ?
P1 C1 1.793(3) . ?
P1 C7 1.793(3) . ?
P1 C13 1.840(3) . ?
O13 N4 1.298(3) . ?
O15 N4 1.243(4) . ?
N3 C30 1.504(3) . ?
N3 C31 1.491(3) . ?
N3 C44 1.509(3) . ?
O14 N4 1.221(4) . ?
O7 N5 1.277(3) . ?
O11 N7 1.219(4) . ?
O9 N5 1.256(4) . ?
O8 N5 1.215(4) . ?
N2 C29 1.493(4) . ?
N2 C15 1.482(3) . ?
N2 C16 1.473(4) . ?
O10 N7 1.286(4) . ?
N1 C14 1.488(3) . ?
N1 C45 1.483(3) . ?
N1 C13 1.480(3) . ?
O6 N6 1.261(4) . ?
O5 N6 1.241(4) . ?
N7 O12 1.254(4) . ?
O4 N6 1.225(4) . ?
C25 H25 0.9500 . ?
C25 C24 1.386(4) . ?
C25 C26 1.390(4) . ?
C22 H22 0.9500 . ?
C22 C17 1.405(4) . ?
C22 C21 1.392(4) . ?
C32 C37 1.395(4) . ?
C32 C33 1.407(4) . ?
C6 H6 0.9500 . ?
C6 C1 1.397(4) . ?
C6 C5 1.389(4) . ?
C38 C39 1.396(4) . ?
C38 C43 1.399(4) . ?
C1 C2 1.394(4) . ?
C5 H5 0.9500 . ?
C5 C4 1.391(4) . ?
C39 H39 0.9500 . ?
C39 C40 1.389(4) . ?
C23 C24 1.395(4) . ?
C23 C28 1.402(4) . ?
C2 H2 0.9500 . ?
C2 C3 1.392(4) . ?
C4 H4 0.9500 . ?
C4 C3 1.385(4) . ?
C24 H24 0.9500 . ?
C34 H34 0.9500 . ?
C34 C35 1.395(4) . ?
C34 C33 1.387(4) . ?
C43 H43 0.9500 . ?
C43 C42 1.391(4) . ?
C28 H28 0.9500 . ?
C28 C27 1.388(4) . ?
C18 H18 0.9500 . ?
C18 C17 1.392(4) . ?
C18 C19 1.388(4) . ?
C26 H26 0.9500 . ?
C26 C27 1.387(4) . ?
C42 H42 0.9500 . ?
C42 C41 1.380(5) . ?
C37 H37 0.9500 . ?
C37 C36 1.391(4) . ?
C21 H21 0.9500 . ?
C21 C20 1.383(5) . ?
C3 H3 0.9500 . ?
C30 H30A 0.9900 . ?
C30 H30B 0.9900 . ?
C30 C29 1.529(4) . ?
C35 H35 0.9500 . ?
C35 C36 1.385(5) . ?
C7 C12 1.397(4) . ?
C7 C8 1.396(4) . ?
C27 H27 0.9500 . ?
C33 H33 0.9500 . ?
C31 H31A 0.9900 . ?
C31 H31B 0.9900 . ?
C29 H29A 0.9900 . ?
C29 H29B 0.9900 . ?
C10 H10 0.9500 . ?
C10 C9 1.386(5) . ?
C10 C11 1.382(5) . ?
C41 H41 0.9500 . ?
C41 C40 1.388(4) . ?
C12 H12 0.9500 . ?
C12 C11 1.394(4) . ?
C36 H36 0.9500 . ?
C19 H19 0.9500 . ?
C19 C20 1.386(5) . ?
C9 H9 0.9500 . ?
C9 C8 1.388(4) . ?
C14 H14A 0.9900 . ?
C14 H14B 0.9900 . ?
C14 C15 1.532(4) . ?
C11 H11 0.9500 . ?
C8 H8 0.9500 . ?
C15 H15A 0.9900 . ?
C15 H15B 0.9900 . ?
C20 H20 0.9500 . ?
C45 H45A 0.9900 . ?
C45 H45B 0.9900 . ?
C45 C44 1.534(4) . ?
C44 H44A 0.9900 . ?
C44 H44B 0.9900 . ?
C40 H40 0.9500 . ?
C16 H16A 0.9900 . ?
C16 H16B 0.9900 . ?
C13 H13A 0.9900 . ?
C13 H13B 0.9900 . ?

loop_
_geom_torsion_atom_site_label_1
_geom_torsion_atom_site_label_2
_geom_torsion_atom_site_label_3
_geom_torsion_atom_site_label_4
_geom_torsion
_geom_torsion_site_symmetry_1
_geom_torsion_site_symmetry_2
_geom_torsion_site_symmetry_3
_geom_torsion_site_symmetry_4
_geom_torsion_publ_flag
Cu1 N3 C30 C29 47.5(2) . . . . ?
Cu1 N3 C31 P3 -40.8(2) . . . . ?
Cu1 N3 C44 C45 15.6(3) . . . . ?
Cu1 N2 C29 C30 17.9(3) . . . . ?
Cu1 N2 C15 C14 44.3(2) . . . . ?
Cu1 N2 C16 P2 -37.2(2) . . . . ?
Cu1 N1 C14 C15 20.5(3) . . . . ?
Cu1 N1 C45 C44 46.5(2) . . . . ?
Cu1 N1 C13 P1 -36.15(19) . . . . ?
Cu2 O13 N4 O15 -8.9(3) . . . . ?
Cu2 O13 N4 O14 170.4(2) . . . . ?
Cu2 O7 N5 O9 5.8(3) . . . . ?
Cu2 O7 N5 O8 -174.1(2) . . . . ?
Cu2 O10 N7 O11 168.3(2) . . . . ?
Cu2 O10 N7 O12 -14.2(4) . . . . ?
Cu2 O6 N6 O5 -179.4(2) . . . . ?
Cu2 O6 N6 O4 -1.0(4) . . . . ?
P3 C32 C37 C36 178.2(2) . . . . ?
P3 C32 C33 C34 -177.8(2) . . . . ?
P3 C38 C39 C40 -172.3(2) . . . . ?
P3 C38 C43 C42 172.0(2) . . . . ?
P2 C23 C24 C25 178.4(2) . . . . ?
P2 C23 C28 C27 -177.8(2) . . . . ?
P1 C1 C2 C3 179.1(2) . . . . ?
P1 C7 C12 C11 -173.5(2) . . . . ?
P1 C7 C8 C9 171.4(2) . . . . ?
O3 P3 C32 C37 8.4(3) . . . . ?
O3 P3 C32 C33 -173.8(2) . . . . ?
O3 P3 C38 C39 55.4(2) . . . . ?
O3 P3 C38 C43 -117.5(2) . . . . ?
O3 P3 C31 N3 23.0(2) . . . . ?
O2 P2 C23 C24 -169.8(2) . . . . ?
O2 P2 C23 C28 8.6(3) . . . . ?
O2 P2 C17 C22 -163.7(2) . . . . ?
O2 P2 C17 C18 23.4(3) . . . . ?
O2 P2 C16 N2 19.5(2) . . . . ?
O1 P1 C1 C6 -155.7(2) . . . . ?
O1 P1 C1 C2 26.4(2) . . . . ?
O1 P1 C7 C12 72.7(2) . . . . ?
O1 P1 C7 C8 -100.2(2) . . . . ?
O1 P1 C13 N1 26.0(2) . . . . ?
N3 C30 C29 N2 -44.4(3) . . . . ?
N1 C14 C15 N2 -45.6(3) . . . . ?
N1 C45 C44 N3 -44.8(3) . . . . ?
C25 C26 C27 C28 0.0(5) . . . . ?
C22 C21 C20 C19 -1.2(5) . . . . ?
C32 P3 O3 Cu1 125.88(12) . . . . ?
C32 P3 C38 C39 179.8(2) . . . . ?
C32 P3 C38 C43 6.9(3) . . . . ?
C32 P3 C31 N3 -99.2(2) . . . . ?
C32 C37 C36 C35 -0.7(5) . . . . ?
C6 C1 C2 C3 1.2(4) . . . . ?
C6 C5 C4 C3 0.1(4) . . . . ?
C38 P3 O3 Cu1 -112.15(12) . . . . ?
C38 P3 C32 C37 -115.9(2) . . . . ?
C38 P3 C32 C33 62.0(2) . . . . ?
C38 P3 C31 N3 143.53(18) . . . . ?
C38 C39 C40 C41 0.1(4) . . . . ?
C38 C43 C42 C41 -0.2(4) . . . . ?
C1 P1 O1 Cu1 119.42(13) . . . . ?
C1 P1 C7 C12 -167.0(2) . . . . ?
C1 P1 C7 C8 20.1(3) . . . . ?
C1 P1 C13 N1 -93.57(19) . . . . ?
C1 C6 C5 C4 1.0(4) . . . . ?
C1 C2 C3 C4 -0.1(4) . . . . ?
C5 C6 C1 P1 -179.4(2) . . . . ?
C5 C6 C1 C2 -1.6(4) . . . . ?
C5 C4 C3 C2 -0.6(4) . . . . ?
C39 C38 C43 C42 -0.7(4) . . . . ?
C23 P2 O2 Cu1 -107.98(13) . . . . ?
C23 P2 C17 C22 73.2(2) . . . . ?
C23 P2 C17 C18 -99.6(2) . . . . ?
C23 P2 C16 N2 140.91(19) . . . . ?
C23 C28 C27 C26 -0.6(5) . . . . ?
C24 C25 C26 C27 0.7(5) . . . . ?
C24 C23 C28 C27 0.7(4) . . . . ?
C34 C35 C36 C37 0.7(5) . . . . ?
C43 C38 C39 C40 0.8(4) . . . . ?
C43 C42 C41 C40 1.1(5) . . . . ?
C28 C23 C24 C25 0.0(4) . . . . ?
C18 C19 C20 C21 2.0(5) . . . . ?
C26 C25 C24 C23 -0.7(4) . . . . ?
C17 P2 O2 Cu1 132.42(12) . . . . ?
C17 P2 C23 C24 -46.1(3) . . . . ?
C17 P2 C23 C28 132.3(2) . . . . ?
C17 P2 C16 N2 -105.0(2) . . . . ?
C17 C22 C21 C20 -0.3(4) . . . . ?
C17 C18 C19 C20 -1.1(4) . . . . ?
C42 C41 C40 C39 -1.0(5) . . . . ?
C37 C32 C33 C34 0.0(4) . . . . ?
C21 C22 C17 P2 -171.5(2) . . . . ?
C21 C22 C17 C18 1.1(4) . . . . ?
C30 N3 C31 P3 -156.01(18) . . . . ?
C30 N3 C44 C45 131.8(2) . . . . ?
C35 C34 C33 C32 0.0(4) . . . . ?
C7 P1 O1 Cu1 -121.95(13) . . . . ?
C7 P1 C1 C6 82.7(3) . . . . ?
C7 P1 C1 C2 -95.1(2) . . . . ?
C7 P1 C13 N1 148.16(18) . . . . ?
C7 C12 C11 C10 2.5(4) . . . . ?
C33 C32 C37 C36 0.3(4) . . . . ?
C33 C34 C35 C36 -0.3(5) . . . . ?
C31 P3 O3 Cu1 5.12(15) . . . . ?
C31 P3 C32 C37 127.5(2) . . . . ?
C31 P3 C32 C33 -54.7(3) . . . . ?
C31 P3 C38 C39 -61.8(2) . . . . ?
C31 P3 C38 C43 125.3(2) . . . . ?
C31 N3 C30 C29 164.5(2) . . . . ?
C31 N3 C44 C45 -104.7(3) . . . . ?
C29 N2 C15 C14 -70.6(3) . . . . ?
C29 N2 C16 P2 80.7(3) . . . . ?
C10 C9 C8 C7 1.7(5) . . . . ?
C12 C7 C8 C9 -1.5(4) . . . . ?
C19 C18 C17 P2 172.5(2) . . . . ?
C19 C18 C17 C22 -0.4(4) . . . . ?
C9 C10 C11 C12 -2.3(5) . . . . ?
C14 N1 C45 C44 -70.0(3) . . . . ?
C14 N1 C13 P1 84.9(2) . . . . ?
C11 C10 C9 C8 0.3(5) . . . . ?
C8 C7 C12 C11 -0.6(4) . . . . ?
C15 N2 C29 C30 131.7(2) . . . . ?
C15 N2 C16 P2 -151.03(19) . . . . ?
C45 N1 C14 C15 131.6(2) . . . . ?
C45 N1 C13 P1 -145.93(19) . . . . ?
C44 N3 C30 C29 -70.1(3) . . . . ?
C44 N3 C31 P3 79.2(2) . . . . ?
C16 P2 O2 Cu1 9.96(16) . . . . ?
C16 P2 C23 C24 70.5(3) . . . . ?
C16 P2 C23 C28 -111.1(2) . . . . ?
C16 P2 C17 C22 -41.3(3) . . . . ?
C16 P2 C17 C18 145.9(2) . . . . ?
C16 N2 C29 C30 -100.5(3) . . . . ?
C16 N2 C15 C14 159.9(2) . . . . ?
C13 P1 O1 Cu1 -0.58(15) . . . . ?
C13 P1 C1 C6 -37.7(3) . . . . ?
C13 P1 C1 C2 144.4(2) . . . . ?
C13 P1 C7 C12 -46.6(3) . . . . ?
C13 P1 C7 C8 140.5(2) . . . . ?
C13 N1 C14 C15 -99.1(3) . . . . ?
C13 N1 C45 C44 160.0(2) . . . . ?
